data_7208130
loop_
_publ_author_name
'Sheykhan, Mehdi'
'Rashidi Ranjbar, Zohreh'
'Morsali, Ali'
'Heydari, Akbar'

_publ_section_title
;
 Minimisation of E-Factor in the synthesis of N-hydroxylamines: the role
 of silver(i)-based coordination polymers
;
_journal_issue 7
_journal_name_full 'Green Chemistry'
_journal_page_first 1971
_journal_paper_doi 10.1039/c2gc35076a
_journal_volume 14
_journal_year 2012
_chemical_formula_moiety 'C18 H14 Ag N4 O2 +, N O3 -'
_chemical_formula_sum 'C18 H14 Ag N5 O5'
_chemical_formula_weight 488.21
_chemical_name_systematic
;
?
;
_space_group_IT_number 14
_symmetry_cell_setting monoclinic
_symmetry_space_group_name_Hall '-P 2yn'
_symmetry_space_group_name_H-M 'P 1 21/n 1'
_atom_sites_solution_hydrogens mixed
_atom_sites_solution_primary direct
_atom_sites_solution_secondary difmap
_audit_creation_method SHELXL-97
_cell_angle_alpha 90.00
_cell_angle_beta 106.101(4)
_cell_angle_gamma 90.00
_cell_formula_units_Z 4
_cell_length_a 12.142(2)
_cell_length_b 10.509(2)
_cell_length_c 13.907(3)
_cell_measurement_reflns_used 1604
_cell_measurement_temperature 100(2)
_cell_measurement_theta_max 24.23
_cell_measurement_theta_min 2.61
_cell_volume 1704.9(6)
_computing_cell_refinement 'APEX2 (Bruker, 2005)'
_computing_data_collection 'APEX2 (Bruker, 2005)'
_computing_data_reduction 'APEX2 (Bruker, 2005)'
_computing_molecular_graphics 'SHELXTL ver. 5.1 (Sheldrick, 1998)'
_computing_publication_material 'SHELXTL ver. 5.1 (Sheldrick, 1998)'
_computing_structure_refinement 'SHELXTL ver. 5.1 (Sheldrick, 1998)'
_computing_structure_solution 'SHELXTL ver. 5.1 (Sheldrick, 1998)'
_diffrn_ambient_temperature 100(2)
_diffrn_measured_fraction_theta_full 0.988
_diffrn_measured_fraction_theta_max 0.988
_diffrn_measurement_device_type 'Bruker SMART APEX2 CCD area detector'
_diffrn_measurement_method 'phi and omega scans'
_diffrn_radiation_monochromator graphite
_diffrn_radiation_source 'fine-focus sealed tube'
_diffrn_radiation_type MoK\a
_diffrn_radiation_wavelength 0.71073
_diffrn_reflns_av_R_equivalents 0.1102
_diffrn_reflns_av_sigmaI/netI 0.0953
_diffrn_reflns_limit_h_max 16
_diffrn_reflns_limit_h_min -15
_diffrn_reflns_limit_k_max 13
_diffrn_reflns_limit_k_min -13
_diffrn_reflns_limit_l_max 18
_diffrn_reflns_limit_l_min -18
_diffrn_reflns_number 17008
_diffrn_reflns_theta_full 27.99
_diffrn_reflns_theta_max 27.99
_diffrn_reflns_theta_min 1.97
_exptl_absorpt_coefficient_mu 1.228
_exptl_absorpt_correction_T_max 0.750
_exptl_absorpt_correction_T_min 0.602
_exptl_absorpt_correction_type multi-scan
_exptl_absorpt_process_details 'APEX2 (Bruker, 2005)'
_exptl_crystal_colour colorless
_exptl_crystal_density_diffrn 1.902
_exptl_crystal_density_method 'not measured'
_exptl_crystal_description prizm
_exptl_crystal_F_000 976
_exptl_crystal_size_max 0.20
_exptl_crystal_size_mid 0.15
_exptl_crystal_size_min 0.15
_refine_diff_density_max 1.044
_refine_diff_density_min -0.587
_refine_diff_density_rms 0.135
_refine_ls_extinction_method none
_refine_ls_goodness_of_fit_ref 0.985
_refine_ls_hydrogen_treatment constr
_refine_ls_matrix_type full
_refine_ls_number_parameters 262
_refine_ls_number_reflns 4059
_refine_ls_number_restraints 0
_refine_ls_restrained_S_all 0.985
_refine_ls_R_factor_all 0.0977
_refine_ls_R_factor_gt 0.0421
_refine_ls_shift/su_max 0.000
_refine_ls_shift/su_mean 0.000
_refine_ls_structure_factor_coef Fsqd
_refine_ls_weighting_details 'calc w=1/[\s^2^(Fo^2^)+(0.0345P)^2^] where P=(Fo^2^+2Fc^2^)/3'
_refine_ls_weighting_scheme calc
_refine_ls_wR_factor_gt 0.0763
_refine_ls_wR_factor_ref 0.0956
_reflns_number_gt 2480
_reflns_number_total 4059
_reflns_threshold_expression I>2\s(I)
_cod_data_source_file c2gc35076a.txt
_cod_data_source_block ag8
_cod_depositor_comments
;
The following automatic conversions were performed:

'_symmetry_cell_setting' value 'Monoclinic' changed to 'monoclinic'
according to /home/saulius/struct/CIF-dictionaries/cif_core.dic
dictionary named 'cif_core.dic' version 2.4.1 from 2010-06-29.

Automatic conversion script
Id: cif_fix_values 1891 2012-01-12 08:04:46Z andrius 
;
_cod_original_cell_volume 1705.0(6)
_cod_original_sg_symbol_H-M 'P 21/n '
_cod_database_code 7208130

loop_
_symmetry_equiv_pos_as_xyz
'x, y, z'
'-x+1/2, y+1/2, -z+1/2'
'-x, -y, -z'
'x-1/2, -y-1/2, z-1/2'

loop_
_atom_site_label
_atom_site_type_symbol
_atom_site_fract_x
_atom_site_fract_y
_atom_site_fract_z
_atom_site_U_iso_or_equiv
_atom_site_adp_type
_atom_site_occupancy
_atom_site_symmetry_multiplicity
_atom_site_calc_flag
_atom_site_refinement_flags
Ag1 Ag 0.17103(3) 0.65091(3) -0.23318(3) 0.01902(11) Uani 1 1 d .
O1 O 0.3196(3) 0.5100(3) 0.2854(2) 0.0225(8) Uani 1 1 d .
O2 O 0.5395(3) 0.9950(3) 0.7439(2) 0.0266(9) Uani 1 1 d .
N1 N 0.2277(3) 0.6528(4) -0.0678(3) 0.0147(8) Uani 1 1 d .
C2 C 0.2951(4) 0.5572(4) -0.0189(3) 0.0183(10) Uani 1 1 d .
H2A H 0.3217 0.4951 -0.0569 0.022 Uiso 1 1 calc R
C3 C 0.3267(4) 0.5466(4) 0.0842(3) 0.0179(10) Uani 1 1 d .
H3A H 0.3727 0.4773 0.1161 0.021 Uiso 1 1 calc R
C4 C 0.2908(4) 0.6376(4) 0.1404(3) 0.0169(10) Uani 1 1 d .
C5 C 0.2237(4) 0.7380(4) 0.0922(3) 0.0165(10) Uani 1 1 d .
H5AA H 0.1987 0.8028 0.1289 0.020 Uiso 1 1 calc R
C6 C 0.1939(4) 0.7403(4) -0.0130(3) 0.0164(10) Uani 1 1 d .
H6AA H 0.1471 0.8080 -0.0467 0.020 Uiso 1 1 calc R
C7 C 0.3201(4) 0.6166(5) 0.2525(3) 0.0183(11) Uani 1 1 d .
N8 N 0.3433(4) 0.7244(4) 0.3073(3) 0.0188(9) Uani 1 1 d .
H8 H 0.3474 0.7998 0.2778 0.023 Uiso 1 1 d R
C9 C 0.3800(4) 0.7342(4) 0.4125(3) 0.0177(11) Uani 1 1 d .
C10 C 0.4036(4) 0.6312(4) 0.4774(3) 0.0207(11) Uani 1 1 d .
H10A H 0.3947 0.5471 0.4514 0.025 Uiso 1 1 calc R
C11 C 0.4403(4) 0.6505(5) 0.5800(3) 0.0186(10) Uani 1 1 d .
H11A H 0.4569 0.5795 0.6239 0.022 Uiso 1 1 calc R
C12 C 0.4529(4) 0.7726(4) 0.6188(3) 0.0168(10) Uani 1 1 d .
C13 C 0.4322(4) 0.8771(4) 0.5554(3) 0.0178(11) Uani 1 1 d .
H13A H 0.4422 0.9612 0.5816 0.021 Uiso 1 1 calc R
C14 C 0.3963(4) 0.8562(5) 0.4523(3) 0.0191(10) Uani 1 1 d .
H14A H 0.3827 0.9272 0.4083 0.023 Uiso 1 1 calc R
N15 N 0.4897(3) 0.7846(4) 0.7249(3) 0.0175(9) Uani 1 1 d .
H15 H 0.4843 0.7119 0.7575 0.021 Uiso 1 1 d R
C16 C 0.5274(4) 0.8897(4) 0.7792(3) 0.0156(10) Uani 1 1 d .
C17 C 0.5576(4) 0.8739(4) 0.8920(3) 0.0143(10) Uani 1 1 d .
C18 C 0.5169(4) 0.7757(4) 0.9407(3) 0.0208(11) Uani 1 1 d .
H18A H 0.4685 0.7113 0.9036 0.025 Uiso 1 1 calc R
C19 C 0.5490(4) 0.7748(5) 1.0445(3) 0.0216(11) Uani 1 1 d .
H19A H 0.5205 0.7086 1.0775 0.026 Uiso 1 1 calc R
N20 N 0.6184(3) 0.8626(4) 1.1008(3) 0.0181(9) Uani 1 1 d .
C21 C 0.6565(4) 0.9564(4) 1.0528(3) 0.0204(11) Uani 1 1 d .
H21A H 0.7054 1.0196 1.0912 0.025 Uiso 1 1 calc R
C22 C 0.6274(4) 0.9645(4) 0.9499(3) 0.0182(10) Uani 1 1 d .
H22A H 0.6555 1.0330 0.9188 0.022 Uiso 1 1 calc R
N1S N 0.6316(3) 0.5557(4) 0.2374(3) 0.0165(9) Uani 1 1 d .
O1S O 0.6034(3) 0.4437(3) 0.2066(2) 0.0230(8) Uani 1 1 d .
O2S O 0.5646(3) 0.6218(3) 0.2703(2) 0.0233(8) Uani 1 1 d .
O3S O 0.7257(3) 0.5992(3) 0.2328(2) 0.0222(8) Uani 1 1 d .

loop_
_atom_site_aniso_label
_atom_site_aniso_U_11
_atom_site_aniso_U_22
_atom_site_aniso_U_33
_atom_site_aniso_U_23
_atom_site_aniso_U_13
_atom_site_aniso_U_12
Ag1 0.0311(2) 0.01575(16) 0.00913(15) -0.00008(17) 0.00379(13) 0.00246(19)
O1 0.035(2) 0.0177(18) 0.0147(17) 0.0026(14) 0.0071(16) -0.0038(15)
O2 0.041(2) 0.0232(19) 0.0149(17) 0.0009(14) 0.0062(17) -0.0060(16)
N1 0.021(2) 0.0126(17) 0.0103(17) -0.0013(17) 0.0039(16) -0.0018(18)
C2 0.023(3) 0.014(2) 0.018(2) -0.0012(19) 0.006(2) -0.001(2)
C3 0.025(3) 0.013(2) 0.015(2) 0.0029(18) 0.005(2) 0.001(2)
C4 0.020(3) 0.019(2) 0.012(2) -0.0008(19) 0.0057(19) -0.002(2)
C5 0.021(3) 0.014(2) 0.016(2) -0.0014(18) 0.007(2) -0.0056(19)
C6 0.021(3) 0.011(2) 0.015(2) 0.0007(18) 0.002(2) -0.0007(19)
C7 0.021(3) 0.023(3) 0.013(2) 0.0013(18) 0.006(2) 0.000(2)
N8 0.031(3) 0.017(2) 0.0079(19) 0.0014(16) 0.0045(18) -0.0012(18)
C9 0.024(3) 0.016(2) 0.012(2) -0.0004(18) 0.003(2) 0.001(2)
C10 0.031(3) 0.018(3) 0.014(2) -0.0024(19) 0.008(2) -0.004(2)
C11 0.025(3) 0.017(2) 0.015(2) 0.004(2) 0.007(2) 0.003(2)
C12 0.018(3) 0.020(2) 0.012(2) 0.0012(19) 0.004(2) 0.002(2)
C13 0.022(3) 0.016(3) 0.014(2) -0.0024(18) 0.002(2) 0.0029(19)
C14 0.025(3) 0.019(2) 0.011(2) 0.004(2) 0.0025(19) 0.003(2)
N15 0.026(2) 0.017(2) 0.0096(19) -0.0005(16) 0.0045(18) -0.0006(17)
C16 0.018(3) 0.016(2) 0.012(2) 0.0022(18) 0.004(2) 0.0005(19)
C17 0.015(2) 0.015(2) 0.014(2) 0.0024(18) 0.0051(19) 0.0052(18)
C18 0.031(3) 0.016(2) 0.015(2) -0.0021(19) 0.005(2) -0.005(2)
C19 0.030(3) 0.022(3) 0.014(2) -0.0012(19) 0.008(2) -0.008(2)
N20 0.022(2) 0.018(2) 0.0133(18) 0.0011(16) 0.0031(17) -0.0016(17)
C21 0.027(3) 0.018(2) 0.013(2) -0.0031(19) 0.002(2) -0.007(2)
C22 0.024(3) 0.015(2) 0.014(2) 0.0045(18) 0.004(2) -0.003(2)
N1S 0.031(3) 0.0111(19) 0.0075(18) 0.0046(15) 0.0054(17) 0.0025(17)
O1S 0.037(2) 0.0149(17) 0.0160(16) -0.0061(14) 0.0063(16) -0.0081(15)
O2S 0.030(2) 0.0181(18) 0.0251(18) -0.0038(14) 0.0128(16) 0.0011(14)
O3S 0.023(2) 0.0212(17) 0.0233(19) -0.0014(15) 0.0080(16) -0.0048(15)

loop_
_atom_type_symbol
_atom_type_description
_atom_type_scat_dispersion_real
_atom_type_scat_dispersion_imag
_atom_type_scat_source
C C 0.0033 0.0016 'International Tables Vol C Tables 4.2.6.8 and 6.1.1.4'
H H 0.0000 0.0000 'International Tables Vol C Tables 4.2.6.8 and 6.1.1.4'
N N 0.0061 0.0033 'International Tables Vol C Tables 4.2.6.8 and 6.1.1.4'
O O 0.0106 0.0060 'International Tables Vol C Tables 4.2.6.8 and 6.1.1.4'
Ag Ag -0.8971 1.1015 'International Tables Vol C Tables 4.2.6.8 and 6.1.1.4'

loop_
_geom_angle_atom_site_label_1
_geom_angle_atom_site_label_2
_geom_angle_atom_site_label_3
_geom_angle
_geom_angle_site_symmetry_3
N1 Ag1 N20 176.59(14) 4_574
C6 N1 C2 117.7(4) .
C6 N1 Ag1 123.2(3) .
C2 N1 Ag1 119.1(3) .
N1 C2 C3 122.4(4) .
N1 C2 H2A 118.8 .
C3 C2 H2A 118.8 .
C4 C3 C2 119.5(4) .
C4 C3 H3A 120.3 .
C2 C3 H3A 120.3 .
C3 C4 C5 119.2(4) .
C3 C4 C7 117.4(4) .
C5 C4 C7 123.2(4) .
C4 C5 C6 117.6(4) .
C4 C5 H5AA 121.2 .
C6 C5 H5AA 121.2 .
N1 C6 C5 123.6(4) .
N1 C6 H6AA 118.2 .
C5 C6 H6AA 118.2 .
O1 C7 N8 125.8(4) .
O1 C7 C4 119.9(4) .
N8 C7 C4 114.3(4) .
C7 N8 C9 127.1(4) .
C7 N8 H8 120.7 .
C9 N8 H8 111.5 .
C10 C9 C14 118.7(4) .
C10 C9 N8 124.5(4) .
C14 C9 N8 116.7(4) .
C9 C10 C11 120.3(5) .
C9 C10 H10A 119.9 .
C11 C10 H10A 119.9 .
C12 C11 C10 120.4(4) .
C12 C11 H11A 119.8 .
C10 C11 H11A 119.8 .
C11 C12 C13 120.4(4) .
C11 C12 N15 117.0(4) .
C13 C12 N15 122.6(4) .
C12 C13 C14 118.6(4) .
C12 C13 H13A 120.7 .
C14 C13 H13A 120.7 .
C9 C14 C13 121.6(4) .
C9 C14 H14A 119.2 .
C13 C14 H14A 119.2 .
C16 N15 C12 127.9(4) .
C16 N15 H15 118.4 .
C12 N15 H15 113.7 .
O2 C16 N15 124.9(4) .
O2 C16 C17 119.2(4) .
N15 C16 C17 115.9(4) .
C22 C17 C18 118.0(4) .
C22 C17 C16 117.5(4) .
C18 C17 C16 124.4(4) .
C19 C18 C17 118.3(4) .
C19 C18 H18A 120.8 .
C17 C18 H18A 120.8 .
N20 C19 C18 123.5(4) .
N20 C19 H19A 118.3 .
C18 C19 H19A 118.3 .
C21 N20 C19 117.4(4) .
C21 N20 Ag1 121.6(3) 4_677
C19 N20 Ag1 121.0(3) 4_677
N20 C21 C22 122.5(4) .
N20 C21 H21A 118.7 .
C22 C21 H21A 118.7 .
C17 C22 C21 120.2(4) .
C17 C22 H22A 119.9 .
C21 C22 H22A 119.9 .
O3S N1S O2S 120.9(4) .
O3S N1S O1S 119.2(4) .
O2S N1S O1S 119.9(4) .

loop_
_geom_bond_atom_site_label_1
_geom_bond_atom_site_label_2
_geom_bond_distance
_geom_bond_site_symmetry_2
Ag1 N1 2.210(4) .
Ag1 N20 2.222(4) 4_574
O1 C7 1.211(5) .
O2 C16 1.236(5) .
N1 C6 1.330(6) .
N1 C2 1.354(6) .
C2 C3 1.383(6) .
C2 H2A 0.9500 .
C3 C4 1.380(6) .
C3 H3A 0.9500 .
C4 C5 1.386(6) .
C4 C7 1.516(6) .
C5 C6 1.406(6) .
C5 H5AA 0.9500 .
C6 H6AA 0.9500 .
C7 N8 1.350(6) .
N8 C9 1.411(6) .
N8 H8 0.9000 .
C9 C10 1.387(6) .
C9 C14 1.388(7) .
C10 C11 1.387(6) .
C10 H10A 0.9500 .
C11 C12 1.384(7) .
C11 H11A 0.9500 .
C12 C13 1.387(6) .
C12 N15 1.425(6) .
C13 C14 1.395(6) .
C13 H13A 0.9500 .
C14 H14A 0.9500 .
N15 C16 1.345(6) .
N15 H15 0.9001 .
C16 C17 1.517(6) .
C17 C22 1.377(6) .
C17 C18 1.398(6) .
C18 C19 1.387(6) .
C18 H18A 0.9500 .
C19 N20 1.346(6) .
C19 H19A 0.9500 .
N20 C21 1.343(6) .
N20 Ag1 2.222(4) 4_677
C21 C22 1.378(6) .
C21 H21A 0.9500 .
C22 H22A 0.9500 .
N1S O3S 1.248(5) .
N1S O2S 1.250(5) .
N1S O1S 1.266(5) .

loop_
_geom_hbond_atom_site_label_D
_geom_hbond_atom_site_label_H
_geom_hbond_atom_site_label_A
_geom_hbond_site_symmetry_A
_geom_hbond_distance_DH
_geom_hbond_distance_HA
_geom_hbond_distance_DA
_geom_hbond_angle_DHA
N8 H8 O2 3_676 0.90 2.62 3.434(5) 151
N15 H15 O1S 3_666 0.90 2.09 2.922(5) 154

loop_
_geom_torsion_atom_site_label_1
_geom_torsion_atom_site_label_2
_geom_torsion_atom_site_label_3
_geom_torsion_atom_site_label_4
_geom_torsion
_geom_torsion_site_symmetry_1
_geom_torsion_site_symmetry_4
C6 N1 C2 C3 1.6(7) . .
Ag1 N1 C2 C3 -174.9(4) . .
N1 C2 C3 C4 -1.4(7) . .
C2 C3 C4 C5 0.0(7) . .
C2 C3 C4 C7 175.6(4) . .
C3 C4 C5 C6 1.1(7) . .
C7 C4 C5 C6 -174.2(4) . .
C2 N1 C6 C5 -0.5(7) . .
Ag1 N1 C6 C5 175.9(3) . .
C4 C5 C6 N1 -0.9(7) . .
C3 C4 C7 O1 -36.1(7) . .
C5 C4 C7 O1 139.3(5) . .
C3 C4 C7 N8 144.9(5) . .
C5 C4 C7 N8 -39.7(7) . .
O1 C7 N8 C9 5.4(9) . .
C4 C7 N8 C9 -175.7(4) . .
C7 N8 C9 C10 3.3(8) . .
C7 N8 C9 C14 -178.8(5) . .
C14 C9 C10 C11 1.5(7) . .
N8 C9 C10 C11 179.4(5) . .
C9 C10 C11 C12 0.4(7) . .
C10 C11 C12 C13 -1.8(7) . .
C10 C11 C12 N15 179.4(4) . .
C11 C12 C13 C14 1.3(7) . .
N15 C12 C13 C14 -180.0(4) . .
C10 C9 C14 C13 -2.1(8) . .
N8 C9 C14 C13 179.8(4) . .
C12 C13 C14 C9 0.7(7) . .
C11 C12 N15 C16 167.1(5) . .
C13 C12 N15 C16 -11.7(8) . .
C12 N15 C16 O2 -2.4(8) . .
C12 N15 C16 C17 178.3(4) . .
O2 C16 C17 C22 -18.6(7) . .
N15 C16 C17 C22 160.8(4) . .
O2 C16 C17 C18 159.6(5) . .
N15 C16 C17 C18 -21.1(7) . .
C22 C17 C18 C19 -0.1(7) . .
C16 C17 C18 C19 -178.2(4) . .
C17 C18 C19 N20 -0.8(8) . .
C18 C19 N20 C21 0.9(7) . .
C18 C19 N20 Ag1 -177.5(4) . 4_677
C19 N20 C21 C22 -0.2(7) . .
Ag1 N20 C21 C22 178.2(4) 4_677 .
C18 C17 C22 C21 0.8(7) . .
C16 C17 C22 C21 179.1(4) . .
N20 C21 C22 C17 -0.7(8) . .
